data_7011757
loop_
_publ_author_name
'Ulrich Siemeling'
'Lars K\"olling'
'Anja Stammler'
'Hans-Georg Stammler'

_publ_section_title
;
 Ansa-di(phosphaneiminato)titanium chelates: novel isolobal analogues
 of ansa-titanocene derivatives
;
_journal_issue 17
_journal_name_full 'J. Chem. Soc., Dalton Trans.'
_journal_page_first 3277
_journal_page_last 3279
_journal_paper_doi 10.1039/b203606c
_journal_year 2002
_chemical_formula_moiety 'C21 H48 N2 P2 Ti'
_chemical_formula_sum 'C21 H48 N2 P2 Ti'
_chemical_formula_weight 438.45
_chemical_name_systematic ?
_space_group_IT_number 19
_symmetry_cell_setting orthorhombic
_symmetry_space_group_name_Hall 'P 2ac 2ab'
_symmetry_space_group_name_H-M 'P 21 21 21'
_atom_sites_solution_hydrogens geom
_atom_sites_solution_primary direct
_atom_sites_solution_secondary difmap
_audit_creation_method SHELXL-97
_cell_angle_alpha 90.00
_cell_angle_beta 90.00
_cell_angle_gamma 90.00
_cell_formula_units_Z 4
_cell_length_a 8.77800(10)
_cell_length_b 17.1110(2)
_cell_length_c 17.4480(3)
_cell_measurement_reflns_used 3347
_cell_measurement_temperature 100(2)
_cell_measurement_theta_max 27.485
_cell_measurement_theta_min 2.910
_cell_volume 2620.70(6)
_computing_cell_refinement 'HKL Scalepack (Otwinowski & Minor 1997)'
_computing_data_collection KappaCCD
_computing_data_reduction 'Denzo and Scalepak (Otwinowski & Minor, 1997)'
_computing_molecular_graphics 'SHELXTL-PLUS (1990)'
_computing_publication_material 'SHELXL-97 (Sheldrick, 1997)'
_computing_structure_refinement 'SHELXL-97 (Sheldrick, 1997)'
_computing_structure_solution 'SHELXS-97 (Sheldrick, 1990)'
_diffrn_ambient_temperature 100(2)
_diffrn_measured_fraction_theta_full 0.985
_diffrn_measured_fraction_theta_max 0.985
_diffrn_measurement_device_type 'Kappa CCD'
_diffrn_measurement_method 'CCD; rotation images; thick slices'
_diffrn_radiation_monochromator graphite
_diffrn_radiation_source 'fine-focus sealed tube'
_diffrn_radiation_type MoK\a
_diffrn_radiation_wavelength 0.71073
_diffrn_reflns_av_R_equivalents 0.036
_diffrn_reflns_av_sigmaI/netI 0.0286
_diffrn_reflns_limit_h_max 10
_diffrn_reflns_limit_h_min -10
_diffrn_reflns_limit_k_max 20
_diffrn_reflns_limit_k_min -20
_diffrn_reflns_limit_l_max 20
_diffrn_reflns_limit_l_min -20
_diffrn_reflns_number 23338
_diffrn_reflns_theta_full 24.99
_diffrn_reflns_theta_max 24.99
_diffrn_reflns_theta_min 3.29
_exptl_absorpt_coefficient_mu 0.456
_exptl_absorpt_correction_T_max 0.9558
_exptl_absorpt_correction_T_min 0.8944
_exptl_absorpt_correction_type multi-scan
_exptl_crystal_colour Colourless
_exptl_crystal_density_diffrn 1.111
_exptl_crystal_density_method 'not measured'
_exptl_crystal_description Irregular
_exptl_crystal_F_000 960
_exptl_crystal_size_max 0.25
_exptl_crystal_size_mid 0.17
_exptl_crystal_size_min 0.10
_refine_diff_density_max 0.872
_refine_diff_density_min -0.359
_refine_diff_density_rms 0.054
_refine_ls_abs_structure_details 'Flack H D (1983), Acta Cryst. A39, 876-881'
_refine_ls_abs_structure_Flack -0.01(3)
_refine_ls_extinction_method none
_refine_ls_goodness_of_fit_ref 1.063
_refine_ls_hydrogen_treatment mixed
_refine_ls_matrix_type full
_refine_ls_number_parameters 249
_refine_ls_number_reflns 4565
_refine_ls_number_restraints 0
_refine_ls_restrained_S_all 1.063
_refine_ls_R_factor_all 0.0397
_refine_ls_R_factor_gt 0.0380
_refine_ls_shift/su_max 0.002
_refine_ls_shift/su_mean 0.000
_refine_ls_structure_factor_coef Fsqd
_refine_ls_weighting_details 'calc w=1/[\s^2^(Fo^2^)+(0.0396P)^2^+2.6058P] where P=(Fo^2^+2Fc^2^)/3'
_refine_ls_weighting_scheme calc
_refine_ls_wR_factor_gt 0.0938
_refine_ls_wR_factor_ref 0.0956
_reflns_number_gt 4433
_reflns_number_total 4565
_reflns_threshold_expression >2sigma(I)
_cod_data_source_file b203606c.txt
_cod_data_source_block uli17
_cod_depositor_comments
;
The following automatic conversions were performed:
'_atom_site_symetry_multiplicity' tag replaced with
'_atom_site_symmetry_multiplicity'.

Automatic conversion script
Id: cif_correct_tags 1440 2010-10-19 06:21:57Z saulius 

The following automatic conversions were performed:
'_symmetry_cell_setting' value 'Orthorhombic' changed to 'orthorhombic'
according to '/home/saulius/struct/CIF-dictionaries/cif_core.dic'
dictionary named 'cif_core.dic' version 2.4.1 from
2010-06-29.

'_exptl_absorpt_correction_type' value 'Multi-Scan' changed
to 'multi-scan' according to
'/home/saulius/struct/CIF-dictionaries/cif_core.dic' dictionary named
'cif_core.dic' version 2.4.1 from 2010-06-29.

Automatic conversion script
Id: cif_fix_enum 1527 2010-12-29 10:47:43Z saulius 
;
_cod_database_code 7011757

loop_
_symmetry_equiv_pos_as_xyz
'x, y, z'
'-x+1/2, -y, z+1/2'
'x+1/2, -y+1/2, -z'
'-x, y+1/2, -z+1/2'

loop_
_atom_site_label
_atom_site_type_symbol
_atom_site_fract_x
_atom_site_fract_y
_atom_site_fract_z
_atom_site_U_iso_or_equiv
_atom_site_adp_type
_atom_site_occupancy
_atom_site_symmetry_multiplicity
_atom_site_calc_flag
_atom_site_refinement_flags
_atom_site_disorder_assembly
_atom_site_disorder_group
Ti1 Ti 0.08771(6) 0.51722(3) 0.75958(3) 0.02091(13) Uani 1 1 d . . .
P1 P -0.07422(8) 0.58253(4) 0.91237(4) 0.02474(16) Uani 1 1 d . . .
P2 P 0.14093(8) 0.69989(4) 0.70005(4) 0.02062(16) Uani 1 1 d . . .
N1 N -0.0161(3) 0.52098(17) 0.85078(14) 0.0344(6) Uani 1 1 d . . .
N2 N 0.1475(3) 0.61126(13) 0.72288(14) 0.0318(6) Uani 1 1 d . . .
C1 C -0.0324(3) 0.68239(19) 0.8846(2) 0.0363(8) Uani 1 1 d . . .
H1A H -0.0702 0.7176 0.9254 0.044 Uiso 1 1 calc R . .
H1B H 0.0796 0.6886 0.8821 0.044 Uiso 1 1 calc R . .
C2 C -0.1012(4) 0.70952(18) 0.8070(2) 0.0375(7) Uani 1 1 d . . .
H2A H -0.1311 0.6633 0.7764 0.045 Uiso 1 1 calc R . .
H2B H -0.1938 0.7411 0.8166 0.045 Uiso 1 1 calc R . .
C3 C 0.0141(3) 0.75797(19) 0.76240(19) 0.0349(7) Uani 1 1 d . . .
H3A H 0.0773 0.7877 0.7992 0.042 Uiso 1 1 calc R . .
H3B H -0.0416 0.7962 0.7304 0.042 Uiso 1 1 calc R . .
C4 C -0.0618(5) 0.46901(19) 0.67631(19) 0.0442(8) Uani 1 1 d . . .
H4A H -0.1520 0.5023 0.6714 0.066 Uiso 1 1 calc R . .
H4B H -0.0929 0.4165 0.6923 0.066 Uiso 1 1 calc R . .
H4C H -0.0094 0.4660 0.6268 0.066 Uiso 1 1 calc R . .
C5 C 0.2741(4) 0.43854(19) 0.7708(2) 0.0438(8) Uani 1 1 d . . .
H5A H 0.3693 0.4682 0.7744 0.066 Uiso 1 1 calc R . .
H5B H 0.2780 0.4041 0.7260 0.066 Uiso 1 1 calc R . .
H5C H 0.2610 0.4070 0.8173 0.066 Uiso 1 1 calc R . .
C6 C 0.0318(3) 0.56912(17) 1.00432(16) 0.0268(6) Uani 1 1 d . . .
C7 C 0.1975(4) 0.5962(2) 0.9904(2) 0.0390(8) Uani 1 1 d . . .
H7A H 0.2608 0.5814 1.0343 0.058 Uiso 1 1 calc R . .
H7B H 0.1997 0.6531 0.9842 0.058 Uiso 1 1 calc R . .
H7C H 0.2371 0.5713 0.9439 0.058 Uiso 1 1 calc R . .
C8 C 0.0399(4) 0.48167(19) 1.02346(19) 0.0385(7) Uani 1 1 d . . .
H8A H 0.1093 0.4737 1.0668 0.058 Uiso 1 1 calc R . .
H8B H 0.0776 0.4528 0.9788 0.058 Uiso 1 1 calc R . .
H8C H -0.0618 0.4627 1.0371 0.058 Uiso 1 1 calc R . .
C9 C -0.0361(4) 0.61465(19) 1.07174(17) 0.0372(7) Uani 1 1 d . . .
H9A H 0.0311 0.6098 1.1164 0.056 Uiso 1 1 calc R . .
H9B H -0.1367 0.5934 1.0843 0.056 Uiso 1 1 calc R . .
H9C H -0.0460 0.6699 1.0577 0.056 Uiso 1 1 calc R . .
C10 C -0.2849(3) 0.57448(17) 0.92382(17) 0.0289(6) Uani 1 1 d . . .
C11 C -0.3249(4) 0.49949(17) 0.9681(2) 0.0380(8) Uani 1 1 d . . .
H11A H -0.4353 0.4912 0.9667 0.057 Uiso 1 1 calc R . .
H11B H -0.2914 0.5046 1.0214 0.057 Uiso 1 1 calc R . .
H11C H -0.2733 0.4548 0.9443 0.057 Uiso 1 1 calc R . .
C12 C -0.3564(4) 0.64565(18) 0.9636(2) 0.0368(7) Uani 1 1 d . . .
H12A H -0.4675 0.6400 0.9641 0.055 Uiso 1 1 calc R . .
H12B H -0.3287 0.6933 0.9356 0.055 Uiso 1 1 calc R . .
H12C H -0.3185 0.6491 1.0163 0.055 Uiso 1 1 calc R . .
C13 C -0.3535(4) 0.5645(2) 0.8434(2) 0.0413(8) Uani 1 1 d . . .
H13A H -0.4627 0.5534 0.8478 0.062 Uiso 1 1 calc R . .
H13B H -0.3029 0.5210 0.8172 0.062 Uiso 1 1 calc R . .
H13C H -0.3386 0.6126 0.8139 0.062 Uiso 1 1 calc R . .
C14 C 0.0544(3) 0.71182(17) 0.60300(16) 0.0260(6) Uani 1 1 d . . .
C15 C -0.1140(4) 0.6878(2) 0.6107(2) 0.0394(8) Uani 1 1 d . . .
H15A H -0.1585 0.6814 0.5595 0.059 Uiso 1 1 calc R . .
H15B H -0.1698 0.7284 0.6386 0.059 Uiso 1 1 calc R . .
H15C H -0.1209 0.6383 0.6387 0.059 Uiso 1 1 calc R . .
C16 C 0.0625(4) 0.79605(18) 0.57251(18) 0.0411(8) Uani 1 1 d . . .
H16A H -0.0013 0.8008 0.5267 0.062 Uiso 1 1 calc R . .
H16B H 0.1682 0.8088 0.5595 0.062 Uiso 1 1 calc R . .
H16C H 0.0259 0.8322 0.6120 0.062 Uiso 1 1 calc R . .
C17 C 0.1299(4) 0.65536(18) 0.54693(18) 0.0370(7) Uani 1 1 d . . .
H17A H 0.0773 0.6577 0.4975 0.056 Uiso 1 1 calc R . .
H17B H 0.1241 0.6021 0.5673 0.056 Uiso 1 1 calc R . .
H17C H 0.2370 0.6700 0.5400 0.056 Uiso 1 1 calc R . .
C18 C 0.3315(3) 0.74615(18) 0.70975(18) 0.0314(7) Uani 1 1 d . . .
C19 C 0.3323(5) 0.8341(2) 0.7004(3) 0.0630(12) Uani 1 1 d . . .
H19A H 0.4260 0.8556 0.7226 0.095 Uiso 1 1 calc R . .
H19B H 0.2438 0.8565 0.7267 0.095 Uiso 1 1 calc R . .
H19C H 0.3277 0.8473 0.6458 0.095 Uiso 1 1 calc R . .
C20 C 0.4451(4) 0.7007(4) 0.6619(3) 0.0802(17) Uani 1 1 d . . .
H20A H 0.5488 0.7146 0.6776 0.120 Uiso 1 1 calc R . .
H20B H 0.4309 0.7136 0.6076 0.120 Uiso 1 1 calc R . .
H20C H 0.4290 0.6446 0.6695 0.120 Uiso 1 1 calc R . .
C21 C 0.3770(5) 0.7310(2) 0.7950(2) 0.0567(11) Uani 1 1 d . . .
H21A H 0.4834 0.7465 0.8030 0.085 Uiso 1 1 calc R . .
H21B H 0.3652 0.6753 0.8068 0.085 Uiso 1 1 calc R . .
H21C H 0.3110 0.7618 0.8289 0.085 Uiso 1 1 calc R . .

loop_
_atom_site_aniso_label
_atom_site_aniso_U_11
_atom_site_aniso_U_22
_atom_site_aniso_U_33
_atom_site_aniso_U_23
_atom_site_aniso_U_13
_atom_site_aniso_U_12
Ti1 0.0263(2) 0.0176(2) 0.0188(2) 0.00001(18) 0.00199(19) 0.00623(19)
P1 0.0206(3) 0.0313(4) 0.0223(3) 0.0030(3) 0.0048(3) 0.0029(3)
P2 0.0192(3) 0.0189(3) 0.0238(3) 0.0030(3) -0.0010(3) -0.0015(3)
N1 0.0305(13) 0.0483(16) 0.0245(12) -0.0031(12) 0.0027(10) 0.0112(12)
N2 0.0399(14) 0.0204(11) 0.0351(14) 0.0045(10) -0.0102(11) 0.0003(11)
C1 0.0252(15) 0.0335(17) 0.050(2) 0.0137(14) 0.0016(13) -0.0062(12)
C2 0.0304(16) 0.0316(15) 0.0506(18) -0.0008(14) 0.0078(15) 0.0040(13)
C3 0.0284(14) 0.0410(17) 0.0353(17) -0.0011(14) 0.0086(13) -0.0082(13)
C4 0.062(2) 0.0329(18) 0.0379(18) 0.0005(13) -0.0069(17) -0.0114(16)
C5 0.0364(17) 0.0296(16) 0.065(2) 0.0065(16) 0.0108(16) 0.0114(13)
C6 0.0301(15) 0.0255(15) 0.0246(14) -0.0011(11) -0.0003(11) -0.0018(11)
C7 0.0265(15) 0.051(2) 0.0397(18) 0.0064(16) -0.0066(13) -0.0019(14)
C8 0.0473(19) 0.0337(16) 0.0344(16) 0.0012(14) -0.0077(14) 0.0035(15)
C9 0.0463(19) 0.0395(17) 0.0258(15) -0.0068(13) 0.0005(13) 0.0022(14)
C10 0.0227(13) 0.0298(15) 0.0343(16) -0.0011(13) 0.0086(12) 0.0009(12)
C11 0.0339(16) 0.0258(16) 0.054(2) -0.0015(13) 0.0061(15) -0.0049(12)
C12 0.0265(15) 0.0298(16) 0.054(2) -0.0064(14) 0.0117(14) -0.0001(13)
C13 0.0261(15) 0.054(2) 0.0434(19) -0.0042(16) -0.0021(14) 0.0042(15)
C14 0.0272(15) 0.0263(14) 0.0245(13) 0.0047(11) -0.0031(11) -0.0013(11)
C15 0.0274(16) 0.0453(19) 0.0454(19) 0.0033(15) -0.0139(13) -0.0029(14)
C16 0.060(2) 0.0282(15) 0.0348(17) 0.0105(13) -0.0098(16) -0.0030(16)
C17 0.0461(19) 0.0336(16) 0.0314(16) -0.0068(13) -0.0022(14) -0.0059(15)
C18 0.0191(13) 0.0342(16) 0.0409(17) -0.0088(13) 0.0003(12) -0.0011(12)
C19 0.049(2) 0.042(2) 0.098(3) 0.026(2) -0.025(2) -0.0239(18)
C20 0.0249(19) 0.129(4) 0.087(3) -0.057(3) 0.0152(19) -0.012(2)
C21 0.049(2) 0.061(2) 0.060(2) -0.003(2) -0.0252(19) -0.0159(19)

loop_
_atom_type_symbol
_atom_type_description
_atom_type_scat_dispersion_real
_atom_type_scat_dispersion_imag
_atom_type_scat_source
C C 0.0033 0.0016 'International Tables Vol C Tables 4.2.6.8 and 6.1.1.4'
H H 0.0000 0.0000 'International Tables Vol C Tables 4.2.6.8 and 6.1.1.4'
N N 0.0061 0.0033 'International Tables Vol C Tables 4.2.6.8 and 6.1.1.4'
P P 0.1023 0.0942 'International Tables Vol C Tables 4.2.6.8 and 6.1.1.4'
Ti Ti 0.2776 0.4457 'International Tables Vol C Tables 4.2.6.8 and 6.1.1.4'

loop_
_geom_angle_atom_site_label_1
_geom_angle_atom_site_label_2
_geom_angle_atom_site_label_3
_geom_angle
_geom_angle_site_symmetry_1
_geom_angle_site_symmetry_3
_geom_angle_publ_flag
N2 Ti1 N1 114.81(12) . . ?
N2 Ti1 C4 106.40(12) . . ?
N1 Ti1 C4 107.47(14) . . ?
N2 Ti1 C5 111.85(13) . . ?
N1 Ti1 C5 108.91(14) . . ?
C4 Ti1 C5 107.00(15) . . ?
N1 P1 C1 112.28(16) . . ?
N1 P1 C10 110.00(14) . . ?
C1 P1 C10 107.38(14) . . ?
N1 P1 C6 109.84(13) . . ?
C1 P1 C6 104.13(14) . . ?
C10 P1 C6 113.12(14) . . ?
N2 P2 C3 113.13(15) . . ?
N2 P2 C18 110.82(14) . . ?
C3 P2 C18 105.06(14) . . ?
N2 P2 C14 110.54(13) . . ?
C3 P2 C14 103.30(14) . . ?
C18 P2 C14 113.71(14) . . ?
P1 N1 Ti1 140.30(19) . . ?
P2 N2 Ti1 159.82(19) . . ?
C2 C1 P1 115.8(2) . . ?
C3 C2 C1 110.5(3) . . ?
C2 C3 P2 114.1(2) . . ?
C9 C6 C8 110.3(3) . . ?
C9 C6 C7 109.5(3) . . ?
C8 C6 C7 106.4(3) . . ?
C9 C6 P1 113.8(2) . . ?
C8 C6 P1 109.3(2) . . ?
C7 C6 P1 107.3(2) . . ?
C12 C10 C13 109.9(3) . . ?
C12 C10 C11 110.0(2) . . ?
C13 C10 C11 106.0(3) . . ?
C12 C10 P1 113.3(2) . . ?
C13 C10 P1 107.4(2) . . ?
C11 C10 P1 110.0(2) . . ?
C17 C14 C16 110.6(3) . . ?
C17 C14 C15 107.7(3) . . ?
C16 C14 C15 109.0(3) . . ?
C17 C14 P2 109.6(2) . . ?
C16 C14 P2 113.4(2) . . ?
C15 C14 P2 106.4(2) . . ?
C19 C18 C20 116.6(4) . . ?
C19 C18 C21 105.5(3) . . ?
C20 C18 C21 105.8(3) . . ?
C19 C18 P2 114.7(2) . . ?
C20 C18 P2 108.9(2) . . ?
C21 C18 P2 104.2(2) . . ?

loop_
_geom_bond_atom_site_label_1
_geom_bond_atom_site_label_2
_geom_bond_distance
_geom_bond_site_symmetry_2
_geom_bond_publ_flag
Ti1 N2 1.810(2) . ?
Ti1 N1 1.835(2) . ?
Ti1 C4 2.124(3) . ?
Ti1 C5 2.128(3) . ?
P1 N1 1.589(3) . ?
P1 C1 1.813(3) . ?
P1 C10 1.866(3) . ?
P1 C6 1.869(3) . ?
P2 N2 1.569(2) . ?
P2 C3 1.847(3) . ?
P2 C18 1.859(3) . ?
P2 C14 1.867(3) . ?
C1 C2 1.553(5) . ?
C2 C3 1.523(4) . ?
C6 C9 1.531(4) . ?
C6 C8 1.535(4) . ?
C6 C7 1.546(4) . ?
C10 C12 1.535(4) . ?
C10 C13 1.536(5) . ?
C10 C11 1.538(4) . ?
C14 C17 1.527(4) . ?
C14 C16 1.538(4) . ?
C14 C15 1.540(4) . ?
C18 C19 1.514(5) . ?
C18 C20 1.515(5) . ?
C18 C21 1.563(5) . ?

loop_
_cod_related_entry_id
_cod_related_entry_database
_cod_related_entry_code
1 ChemSpider 30652740
